data_2243973
loop_
_publ_author_name
'Shyshkina, Mariia O.'
'Shishkina, Svitlana V.'
'Ostras, Konstantin S.'
'Gorobets, Nikolay Yu.'
'Chebanov, Valentyn A.'
'Desenko, Sergey M.'

_publ_section_title
;
 The first coordination complex of
 (5<i>R</i>,6<i>R</i>,7<i>S</i>)-5-(furan-2-yl)-7-phenyl-4,5,6,7-tetrahydro-[1,2,4]triazolo[1,5-<i>a</i>]pyrimidin-6-amine
 with zinc(II) acetate-chloride
;
_journal_coeditor_code JY2010
_journal_issue 12
_journal_name_full 'Acta Crystallographica Section E'
_journal_page_first 1323
_journal_page_last 1326
_journal_paper_doi 10.1107/S2056989021012226
_journal_volume 77
_journal_year 2021
_chemical_formula_iupac '[Zn (C2 H3 O2) Cl (C15 H15 N5 O1)], H2 O'
_chemical_formula_moiety 'C17 H18 Cl N5 O3 Zn, H2 O'
_chemical_formula_sum 'C17 H20 Cl N5 O4 Zn'
_chemical_formula_weight 459.20
_chemical_name_systematic
'<i>catena</i>-Poly[[[acetatochloridozinc(II)]-\m-(5<i>R</i>,6<i>R</i>,7<i>S</i>)-5-(furan-2-yl)-7-phenyl-4,5,6,7-tetrahydro[1,2,4]triazolo[1,5-<i>a</i>]pyrimidin-6-amine] monohydrate]'
_space_group_crystal_system monoclinic
_space_group_IT_number 14
_space_group_name_Hall '-P 2ybc'
_space_group_name_H-M_alt 'P 1 21/c 1'
_atom_sites_solution_hydrogens mixed
_audit_creation_method
;
Olex2 1.3
(compiled 2020.11.12 svn.r5f609507 for OlexSys, GUI svn.r6408)
;
_cell_angle_alpha 90
_cell_angle_beta 104.788(4)
_cell_angle_gamma 90
_cell_formula_units_Z 4
_cell_length_a 10.6267(4)
_cell_length_b 12.8015(5)
_cell_length_c 15.1646(7)
_cell_measurement_reflns_used 3540
_cell_measurement_temperature 293(2)
_cell_measurement_theta_max 29.4830
_cell_measurement_theta_min 3.1170
_cell_volume 1994.63(15)
_computing_cell_refinement
;
CrysAlisPro (Rigaku OD, 2018)
;
_computing_data_collection
;
CrysAlisPro (Rigaku OD, 2018)
;
_computing_data_reduction
;
CrysAlisPro (Rigaku OD, 2018)
;
_computing_molecular_graphics
;
Mercury (Macrae <i>et al.</i>,  2020)
;
_computing_publication_material
;
<i>OLEX2</i> (Dolomanov <i>et al.</i>,  2009)
;
_computing_structure_refinement
;
<i>SHELXL2017/1</i> (Sheldrick, 2015b)
;
_computing_structure_solution
;
<i>SHELXT2014/5</i> (Sheldrick, 2015a)
;
_diffrn_ambient_temperature 293(2)
_diffrn_detector_area_resol_mean 16.1827
_diffrn_measured_fraction_theta_full 0.998
_diffrn_measured_fraction_theta_max 0.998
_diffrn_measurement_device_type 'Xcalibur, Sapphire3'
_diffrn_measurement_method '\w scans'
_diffrn_radiation_type MoK\a
_diffrn_radiation_wavelength 0.71073
_diffrn_reflns_av_R_equivalents 0.0417
_diffrn_reflns_av_unetI/netI 0.0464
_diffrn_reflns_limit_h_max 13
_diffrn_reflns_limit_h_min -13
_diffrn_reflns_limit_k_max 16
_diffrn_reflns_limit_k_min -16
_diffrn_reflns_limit_l_max 19
_diffrn_reflns_limit_l_min -19
_diffrn_reflns_number 15201
_diffrn_reflns_theta_full 25.242
_diffrn_reflns_theta_max 27.488
_diffrn_reflns_theta_min 2.973
_exptl_absorpt_coefficient_mu 1.399
_exptl_absorpt_correction_T_max 1.00000
_exptl_absorpt_correction_T_min 0.92990
_exptl_absorpt_correction_type multi-scan
_exptl_absorpt_process_details
;
(CrysAlisPro; Rigaku OD, 2018)
;
_exptl_crystal_colour colourless
_exptl_crystal_density_diffrn 1.529
_exptl_crystal_description needle
_exptl_crystal_F_000 944
_exptl_crystal_size_max 0.2
_exptl_crystal_size_mid 0.2
_exptl_crystal_size_min 0.1
_refine_diff_density_max 0.358
_refine_diff_density_min -0.318
_refine_ls_extinction_method none
_refine_ls_goodness_of_fit_ref 1.020
_refine_ls_hydrogen_treatment constr
_refine_ls_matrix_type full
_refine_ls_number_parameters 291
_refine_ls_number_reflns 4572
_refine_ls_number_restraints 90
_refine_ls_restrained_S_all 1.021
_refine_ls_R_factor_all 0.0749
_refine_ls_R_factor_gt 0.0423
_refine_ls_shift/su_max 0.001
_refine_ls_shift/su_mean 0.000
_refine_ls_structure_factor_coef Fsqd
_refine_ls_weighting_details 'w=1/[\s^2^(Fo^2^)+(0.0493P)^2^+0.1268P] where P=(Fo^2^+2Fc^2^)/3'
_refine_ls_weighting_scheme calc
_refine_ls_wR_factor_gt 0.0930
_refine_ls_wR_factor_ref 0.1022
_reflns_number_gt 3174
_reflns_number_total 4572
_reflns_threshold_expression 'I > 2\s(I)'
_cod_data_source_file jy2010sup1.cif
_cod_data_source_block I
_cod_database_code 2243973
_shelx_space_group_comment
;
The symmetry employed for this shelxl refinement is uniquely defined
by the following loop, which should always be used as a source of
symmetry information in preference to the above space-group names.
They are only intended as comments.
;

loop_
_space_group_symop_operation_xyz
'x, y, z'
'-x, y+1/2, -z+1/2'
'-x, -y, -z'
'x, -y-1/2, z-1/2'

loop_
_atom_site_type_symbol
_atom_site_label
_atom_site_fract_x
_atom_site_fract_y
_atom_site_fract_z
_atom_site_U_iso_or_equiv
_atom_site_adp_type
_atom_site_calc_flag
_atom_site_occupancy
_atom_site_disorder_assembly
_atom_site_disorder_group
Zn Zn1 0.42716(3) 0.16102(3) 0.59755(2) 0.03857(12) Uani d 1 . .
Cl Cl1 0.62402(7) 0.20953(6) 0.58000(6) 0.0524(2) Uani d 1 . .
O O1S 0.4892(2) 0.14368(17) 0.36476(14) 0.0552(6) Uani d 1 . .
H H1SA 0.416347 0.120957 0.389178 0.083 Uiso d 1 . .
H H1SB 0.562247 0.163167 0.416278 0.083 Uiso d 1 . .
O O2 0.32493(19) 0.10659(17) 0.48190(13) 0.0481(5) Uani d 1 . .
O O3 0.18743(19) 0.07023(18) 0.56429(15) 0.0545(6) Uani d 1 . .
N N1 0.5043(2) 0.42425(18) 0.62954(16) 0.0437(6) Uani d 1 . .
H H1 0.560504 0.381973 0.617396 0.052 Uiso calc 1 . .
N N2 0.3175(2) 0.44947(17) 0.68186(15) 0.0342(5) Uani d 1 . .
N N3 0.2161(2) 0.39097(19) 0.69900(16) 0.0424(6) Uani d 1 . .
N N4 0.3523(2) 0.28948(17) 0.64306(15) 0.0358(5) Uani d 1 . .
N N5 0.5586(2) 0.55569(17) 0.79892(14) 0.0352(5) Uani d 1 . .
H H5A 0.638491 0.541918 0.793789 0.042 Uiso calc 1 . .
H H5B 0.526184 0.496510 0.814732 0.042 Uiso calc 1 . .
C C1 0.3340(2) 0.5612(2) 0.70008(18) 0.0350(6) Uani d 1 . .
H H1A 0.316410 0.574588 0.759441 0.042 Uiso calc 1 . .
C C2 0.4782(2) 0.5873(2) 0.70857(17) 0.0340(6) Uani d 1 . .
H H2 0.485507 0.663307 0.703691 0.041 Uiso calc 1 . .
C C3 0.5248(3) 0.5371(2) 0.62890(19) 0.0365(6) Uani d 1 . .
H H3 0.472603 0.565499 0.571084 0.044 Uiso calc 1 A 1
C C4 0.3965(2) 0.3877(2) 0.64934(17) 0.0328(6) Uani d 1 . .
C C5 0.2433(3) 0.2978(2) 0.67508(19) 0.0403(6) Uani d 1 . .
H H5 0.191826 0.240239 0.679448 0.048 Uiso calc 1 . .
C C6 0.2415(3) 0.6275(2) 0.6302(2) 0.0389(6) Uani d 1 . .
C C7 0.2274(3) 0.7316(2) 0.6495(2) 0.0541(8) Uani d 1 . .
H H7 0.273434 0.758626 0.705375 0.065 Uiso calc 1 . .
C C8 0.1466(3) 0.7960(3) 0.5875(3) 0.0693(11) Uani d 1 . .
H H8 0.139303 0.866309 0.600944 0.083 Uiso calc 1 . .
C C9 0.0773(3) 0.7563(3) 0.5065(3) 0.0681(10) Uani d 1 . .
H H9 0.020910 0.799302 0.465039 0.082 Uiso calc 1 . .
C C10 0.0898(3) 0.6544(3) 0.4856(3) 0.0641(10) Uani d 1 . .
H H10 0.042548 0.628125 0.429733 0.077 Uiso calc 1 . .
C C11 0.1729(3) 0.5892(3) 0.5472(2) 0.0510(8) Uani d 1 . .
H H11 0.182172 0.519689 0.532211 0.061 Uiso calc 1 . .
O O1_1 0.6872(5) 0.6493(4) 0.5947(4) 0.0578(14) Uani d 0.707(11) B 1
C C12_1 0.6648(3) 0.5593(2) 0.63613(19) 0.0404(6) Uani d 0.707(11) B 1
C C13_1 0.7773(9) 0.5100(9) 0.6723(8) 0.064(2) Uani d 0.707(11) B 1
H H13_1 0.786583 0.444450 0.699558 0.076 Uiso calc 0.707(11) B 1
C C14_1 0.8815(6) 0.5769(7) 0.6613(6) 0.067(2) Uani d 0.707(11) B 1
H H14_1 0.970497 0.565320 0.682355 0.081 Uiso calc 0.707(11) B 1
C C15_1 0.8216(7) 0.6599(5) 0.6139(5) 0.0609(17) Uani d 0.707(11) B 1
H H15_1 0.864388 0.716553 0.596380 0.073 Uiso calc 0.707(11) B 1
O O1_2 0.7572(13) 0.4952(13) 0.6906(12) 0.054(3) Uani d 0.293(11) B 2
C C12_2 0.6648(3) 0.5593(2) 0.63613(19) 0.0404(6) Uani d 0.293(11) B 2
C C13_2 0.7307(17) 0.6428(15) 0.6144(16) 0.055(3) Uani d 0.293(11) B 2
H H13_2 0.693906 0.703607 0.585317 0.066 Uiso calc 0.293(11) B 2
C C14_2 0.8683(14) 0.6197(14) 0.6447(13) 0.055(3) Uani d 0.293(11) B 2
H H14_2 0.935927 0.660277 0.634767 0.065 Uiso calc 0.293(11) B 2
C C15_2 0.8800(12) 0.5283(14) 0.6901(10) 0.055(3) Uani d 0.293(11) B 2
H H15_2 0.957438 0.493801 0.716452 0.066 Uiso calc 0.293(11) B 2
C C16_2 0.2172(3) 0.0672(2) 0.4915(2) 0.0410(7) Uani d 1 . .
C C17_2 0.1314(3) 0.0175(3) 0.4078(2) 0.0573(8) Uani d 1 . .
H H17A_2 0.124694 0.062911 0.356446 0.086 Uiso calc 1 . .
H H17B_2 0.046435 0.005959 0.417039 0.086 Uiso calc 1 . .
H H17C_2 0.168324 -0.048027 0.396537 0.086 Uiso calc 1 . .

loop_
_atom_site_aniso_label
_atom_site_aniso_U_11
_atom_site_aniso_U_22
_atom_site_aniso_U_33
_atom_site_aniso_U_12
_atom_site_aniso_U_13
_atom_site_aniso_U_23
Zn1 0.0440(2) 0.03285(19) 0.0390(2) -0.00017(14) 0.01079(14) 0.00118(14)
Cl1 0.0451(4) 0.0508(5) 0.0657(5) -0.0013(3) 0.0220(4) -0.0036(4)
O1S 0.0621(14) 0.0589(15) 0.0466(13) -0.0016(11) 0.0171(11) -0.0110(10)
O2 0.0505(12) 0.0500(13) 0.0450(12) -0.0136(10) 0.0144(10) -0.0036(10)
O3 0.0477(12) 0.0654(15) 0.0517(13) -0.0037(11) 0.0148(10) -0.0044(11)
N1 0.0453(13) 0.0337(13) 0.0596(16) -0.0047(11) 0.0275(12) -0.0088(12)
N2 0.0324(11) 0.0294(12) 0.0413(13) -0.0018(9) 0.0105(10) 0.0006(10)
N3 0.0356(12) 0.0390(14) 0.0541(15) -0.0041(11) 0.0143(11) 0.0018(12)
N4 0.0386(12) 0.0295(12) 0.0387(13) -0.0032(10) 0.0088(10) -0.0003(10)
N5 0.0370(12) 0.0307(12) 0.0380(13) 0.0005(10) 0.0100(10) -0.0021(10)
C1 0.0357(14) 0.0313(14) 0.0393(15) 0.0032(11) 0.0119(12) -0.0044(12)
C2 0.0374(14) 0.0258(13) 0.0375(15) -0.0002(11) 0.0075(11) 0.0006(11)
C3 0.0415(15) 0.0324(14) 0.0366(15) -0.0018(12) 0.0121(12) 0.0001(12)
C4 0.0368(14) 0.0303(14) 0.0311(14) -0.0015(11) 0.0081(11) 0.0007(11)
C5 0.0369(14) 0.0369(15) 0.0475(17) -0.0056(12) 0.0118(13) 0.0003(13)
C6 0.0320(14) 0.0336(15) 0.0517(18) 0.0024(12) 0.0119(13) 0.0030(13)
C7 0.0497(18) 0.0392(18) 0.070(2) 0.0094(15) 0.0087(16) -0.0005(16)
C8 0.055(2) 0.043(2) 0.108(3) 0.0121(17) 0.018(2) 0.009(2)
C9 0.0477(19) 0.069(3) 0.087(3) 0.0123(19) 0.015(2) 0.028(2)
C10 0.0494(19) 0.073(3) 0.064(2) 0.0101(18) 0.0042(17) 0.013(2)
C11 0.0472(17) 0.0461(18) 0.055(2) 0.0086(15) 0.0051(15) 0.0027(16)
O1_1 0.046(2) 0.047(2) 0.082(3) -0.011(2) 0.019(2) 0.016(2)
C12_1 0.0424(14) 0.0383(15) 0.0449(16) -0.0020(12) 0.0188(13) 0.0012(12)
C13_1 0.054(4) 0.065(4) 0.078(5) 0.005(3) 0.026(3) 0.019(3)
C14_1 0.055(3) 0.065(5) 0.085(5) 0.003(3) 0.023(3) 0.008(4)
C15_1 0.045(3) 0.053(3) 0.090(4) -0.014(3) 0.028(3) 0.006(3)
O1_2 0.038(5) 0.066(5) 0.060(6) 0.002(4) 0.016(4) 0.022(4)
C12_2 0.0424(14) 0.0383(15) 0.0449(16) -0.0020(12) 0.0188(13) 0.0012(12)
C13_2 0.044(6) 0.048(6) 0.064(6) 0.000(5) -0.003(6) 0.014(5)
C14_2 0.041(5) 0.061(8) 0.061(7) 0.000(5) 0.010(5) 0.019(6)
C15_2 0.034(5) 0.069(7) 0.061(6) 0.004(5) 0.009(5) 0.017(5)
C16_2 0.0451(16) 0.0306(15) 0.0456(18) 0.0043(12) 0.0082(14) 0.0021(13)
C17_2 0.0482(17) 0.059(2) 0.060(2) -0.0102(16) 0.0043(15) -0.0079(17)

loop_
_atom_type_symbol
_atom_type_description
_atom_type_scat_dispersion_real
_atom_type_scat_dispersion_imag
_atom_type_scat_source
C C 0.0033 0.0016 'International Tables Vol C Tables 4.2.6.8 and 6.1.1.4'
H H 0.0000 0.0000 'International Tables Vol C Tables 4.2.6.8 and 6.1.1.4'
Cl Cl 0.1484 0.1585 'International Tables Vol C Tables 4.2.6.8 and 6.1.1.4'
N N 0.0061 0.0033 'International Tables Vol C Tables 4.2.6.8 and 6.1.1.4'
O O 0.0106 0.0060 'International Tables Vol C Tables 4.2.6.8 and 6.1.1.4'
Zn Zn 0.2839 1.4301 'International Tables Vol C Tables 4.2.6.8 and 6.1.1.4'

loop_
_geom_angle_atom_site_label_1
_geom_angle_atom_site_label_2
_geom_angle_atom_site_label_3
_geom_angle_site_symmetry_1
_geom_angle_site_symmetry_3
_geom_angle
_geom_angle_publ_flag
O2 Zn1 Cl1 . . 108.26(6) ?
O2 Zn1 N4 . . 114.95(9) ?
O2 Zn1 N5 . 2_646 111.81(9) ?
N4 Zn1 Cl1 . . 105.83(6) ?
N4 Zn1 N5 . 2_646 103.45(9) ?
N5 Zn1 Cl1 2_646 . 112.44(6) ?
H1SA O1S H1SB . . 108.3 ?
C16_2 O2 Zn1 . . 110.22(17) ?
C3 N1 H1 . . 120.5 ?
C4 N1 H1 . . 120.5 ?
C4 N1 C3 . . 119.0(2) ?
N3 N2 C1 . . 123.6(2) ?
C4 N2 N3 . . 109.9(2) ?
C4 N2 C1 . . 126.5(2) ?
C5 N3 N2 . . 101.8(2) ?
C4 N4 Zn1 . . 128.83(17) ?
C4 N4 C5 . . 102.4(2) ?
C5 N4 Zn1 . . 128.72(19) ?
Zn1 N5 H5A 2_656 . 108.2 ?
Zn1 N5 H5B 2_656 . 108.2 ?
H5A N5 H5B . . 107.3 ?
C2 N5 Zn1 . 2_656 116.37(16) ?
C2 N5 H5A . . 108.2 ?
C2 N5 H5B . . 108.2 ?
N2 C1 H1A . . 107.7 ?
N2 C1 C2 . . 107.3(2) ?
N2 C1 C6 . . 113.1(2) ?
C2 C1 H1A . . 107.7 ?
C6 C1 H1A . . 107.7 ?
C6 C1 C2 . . 113.1(2) ?
N5 C2 C1 . . 110.2(2) ?
N5 C2 H2 . . 107.7 ?
N5 C2 C3 . . 112.6(2) ?
C1 C2 H2 . . 107.7 ?
C1 C2 C3 . . 110.6(2) ?
C3 C2 H2 . . 107.7 ?
N1 C3 C2 . . 109.0(2) ?
N1 C3 H3 . . 108.8 ?
N1 C3 C12_1 . . 109.6(2) ?
N1 C3 C12_2 . . 109.6(2) ?
C2 C3 H3 . . 108.8 ?
C12_1 C3 C2 . . 111.9(2) ?
C12_1 C3 H3 . . 108.8 ?
C12_2 C3 C2 . . 111.9(2) ?
N2 C4 N1 . . 121.9(2) ?
N2 C4 N4 . . 109.9(2) ?
N4 C4 N1 . . 128.1(2) ?
N3 C5 N4 . . 116.0(2) ?
N3 C5 H5 . . 122.0 ?
N4 C5 H5 . . 122.0 ?
C7 C6 C1 . . 118.7(3) ?
C11 C6 C1 . . 122.8(3) ?
C11 C6 C7 . . 118.5(3) ?
C6 C7 H7 . . 119.4 ?
C8 C7 C6 . . 121.1(3) ?
C8 C7 H7 . . 119.4 ?
C7 C8 H8 . . 120.2 ?
C9 C8 C7 . . 119.6(4) ?
C9 C8 H8 . . 120.2 ?
C8 C9 H9 . . 119.7 ?
C10 C9 C8 . . 120.5(3) ?
C10 C9 H9 . . 119.7 ?
C9 C10 H10 . . 119.9 ?
C9 C10 C11 . . 120.3(4) ?
C11 C10 H10 . . 119.9 ?
C6 C11 C10 . . 120.0(3) ?
C6 C11 H11 . . 120.0 ?
C10 C11 H11 . . 120.0 ?
C12_1 O1_1 C15_1 . . 106.1(4) ?
O1_1 C12_1 C3 . . 114.6(3) ?
C13_1 C12_1 C3 . . 135.3(5) ?
C13_1 C12_1 O1_1 . . 110.1(4) ?
C12_1 C13_1 H13_1 . . 126.1 ?
C12_1 C13_1 C14_1 . . 107.7(7) ?
C14_1 C13_1 H13_1 . . 126.1 ?
C13_1 C14_1 H14_1 . . 127.5 ?
C15_1 C14_1 C13_1 . . 104.9(6) ?
C15_1 C14_1 H14_1 . . 127.5 ?
O1_1 C15_1 H15_1 . . 124.6 ?
C14_1 C15_1 O1_1 . . 110.8(5) ?
C14_1 C15_1 H15_1 . . 124.6 ?
C15_2 O1_2 C12_2 . . 110.2(9) ?
O1_2 C12_2 C3 . . 118.3(6) ?
C13_2 C12_2 C3 . . 134.1(8) ?
C13_2 C12_2 O1_2 . . 106.3(8) ?
C12_2 C13_2 H13_2 . . 126.2 ?
C12_2 C13_2 C14_2 . . 107.6(11) ?
C14_2 C13_2 H13_2 . . 126.2 ?
C13_2 C14_2 H14_2 . . 126.4 ?
C15_2 C14_2 C13_2 . . 107.1(12) ?
C15_2 C14_2 H14_2 . . 126.4 ?
O1_2 C15_2 H15_2 . . 126.1 ?
C14_2 C15_2 O1_2 . . 107.9(11) ?
C14_2 C15_2 H15_2 . . 126.1 ?
O2 C16_2 C17_2 . . 115.7(3) ?
O3 C16_2 O2 . . 122.0(3) ?
O3 C16_2 C17_2 . . 122.3(3) ?
C16_2 C17_2 H17A_2 . . 109.5 ?
C16_2 C17_2 H17B_2 . . 109.5 ?
C16_2 C17_2 H17C_2 . . 109.5 ?
H17A_2 C17_2 H17B_2 . . 109.5 ?
H17A_2 C17_2 H17C_2 . . 109.5 ?
H17B_2 C17_2 H17C_2 . . 109.5 ?

loop_
_geom_bond_atom_site_label_1
_geom_bond_atom_site_label_2
_geom_bond_site_symmetry_2
_geom_bond_distance
_geom_bond_publ_flag
Zn1 Cl1 . 2.2621(8) ?
Zn1 O2 . 1.9413(19) ?
Zn1 N4 . 2.023(2) ?
Zn1 N5 2_646 2.046(2) ?
O1S H1SA . 0.9832 ?
O1S H1SB . 0.9829 ?
O2 C16_2 . 1.293(3) ?
O3 C16_2 . 1.224(3) ?
N1 H1 . 0.8600 ?
N1 C3 . 1.461(3) ?
N1 C4 . 1.340(3) ?
N2 N3 . 1.390(3) ?
N2 C1 . 1.459(3) ?
N2 C4 . 1.336(3) ?
N3 C5 . 1.301(4) ?
N4 C4 . 1.337(3) ?
N4 C5 . 1.370(3) ?
N5 H5A . 0.8900 ?
N5 H5B . 0.8900 ?
N5 C2 . 1.474(3) ?
C1 H1A . 0.9800 ?
C1 C2 . 1.542(3) ?
C1 C6 . 1.509(4) ?
C2 H2 . 0.9800 ?
C2 C3 . 1.557(4) ?
C3 H3 . 0.9800 ?
C3 C12_1 . 1.491(4) ?
C3 C12_2 . 1.491(4) ?
C5 H5 . 0.9300 ?
C6 C7 . 1.381(4) ?
C6 C11 . 1.374(4) ?
C7 H7 . 0.9300 ?
C7 C8 . 1.374(5) ?
C8 H8 . 0.9300 ?
C8 C9 . 1.360(5) ?
C9 H9 . 0.9300 ?
C9 C10 . 1.357(5) ?
C10 H10 . 0.9300 ?
C10 C11 . 1.388(4) ?
C11 H11 . 0.9300 ?
O1_1 C12_1 . 1.362(5) ?
O1_1 C15_1 . 1.389(6) ?
C12_1 C13_1 . 1.338(10) ?
C13_1 H13_1 . 0.9300 ?
C13_1 C14_1 . 1.442(10) ?
C14_1 H14_1 . 0.9300 ?
C14_1 C15_1 . 1.348(8) ?
C15_1 H15_1 . 0.9300 ?
O1_2 C12_2 . 1.380(13) ?
O1_2 C15_2 . 1.374(14) ?
C12_2 C13_2 . 1.364(18) ?
C13_2 H13_2 . 0.9300 ?
C13_2 C14_2 . 1.447(15) ?
C14_2 H14_2 . 0.9300 ?
C14_2 C15_2 . 1.346(15) ?
C15_2 H15_2 . 0.9300 ?
C16_2 C17_2 . 1.501(4) ?
C17_2 H17A_2 . 0.9600 ?
C17_2 H17B_2 . 0.9600 ?
C17_2 H17C_2 . 0.9600 ?

loop_
_geom_hbond_atom_site_label_D
_geom_hbond_atom_site_label_H
_geom_hbond_atom_site_label_A
_geom_hbond_site_symmetry_A
_geom_hbond_distance_DH
_geom_hbond_distance_HA
_geom_hbond_distance_DA
_geom_hbond_angle_DHA
_geom_hbond_publ_flag
O1S H1SA O2 . 0.98 1.91 2.830(3) 154.5 yes
O1S H1SB Cl1 . 0.98 2.47 3.321(2) 144.3 yes
N1 H1 Cl1 . 0.86 2.42 3.198(2) 151.1 yes
N5 H5A O3 2_656 0.89 2.48 2.961(3) 114.3 yes
N5 H5A C12_1 . 0.89 2.49 2.966(3) 114.2 yes
N5 H5A C13_1 . 0.89 2.67 3.422(11) 143.0 yes
N5 H5A O1_2 . 0.89 2.33 3.086(17) 143.5 yes
N5 H5A C12_2 . 0.89 2.49 2.966(3) 114.2 yes
N5 H5B O1S 4_566 0.89 2.03 2.904(3) 168.7 yes

loop_
_geom_torsion_atom_site_label_1
_geom_torsion_atom_site_label_2
_geom_torsion_atom_site_label_3
_geom_torsion_atom_site_label_4
_geom_torsion_site_symmetry_1
_geom_torsion_site_symmetry_2
_geom_torsion_site_symmetry_3
_geom_torsion_site_symmetry_4
_geom_torsion
_geom_torsion_publ_flag
Zn1 O2 C16_2 O3 . . . . 2.8(4) ?
Zn1 O2 C16_2 C17_2 . . . . -177.2(2) ?
Zn1 N4 C4 N1 . . . . -2.3(4) ?
Zn1 N4 C4 N2 . . . . 179.18(17) ?
Zn1 N4 C5 N3 . . . . -179.08(19) ?
Zn1 N5 C2 C1 2_656 . . . -85.3(2) ?
Zn1 N5 C2 C3 2_656 . . . 150.70(17) ?
N1 C3 C12_1 O1_1 . . . . 150.2(4) ?
N1 C3 C12_1 C13_1 . . . . -27.6(9) ?
N1 C3 C12_2 O1_2 . . . . -36.5(10) ?
N1 C3 C12_2 C13_2 . . . . 158.6(15) ?
N2 N3 C5 N4 . . . . -0.6(3) ?
N2 C1 C2 N5 . . . . -78.2(2) ?
N2 C1 C2 C3 . . . . 47.0(3) ?
N2 C1 C6 C7 . . . . 166.3(2) ?
N2 C1 C6 C11 . . . . -15.4(4) ?
N3 N2 C1 C2 . . . . 158.2(2) ?
N3 N2 C1 C6 . . . . -76.3(3) ?
N3 N2 C4 N1 . . . . -178.1(2) ?
N3 N2 C4 N4 . . . . 0.4(3) ?
N5 C2 C3 N1 . . . . 66.3(3) ?
N5 C2 C3 C12_1 . . . . -55.1(3) ?
N5 C2 C3 C12_2 . . . . -55.1(3) ?
C1 N2 N3 C5 . . . . -178.3(2) ?
C1 N2 C4 N1 . . . . 0.2(4) ?
C1 N2 C4 N4 . . . . 178.8(2) ?
C1 C2 C3 N1 . . . . -57.5(3) ?
C1 C2 C3 C12_1 . . . . -178.9(2) ?
C1 C2 C3 C12_2 . . . . -178.9(2) ?
C1 C6 C7 C8 . . . . 178.6(3) ?
C1 C6 C11 C10 . . . . -179.6(3) ?
C2 C1 C6 C7 . . . . -71.5(3) ?
C2 C1 C6 C11 . . . . 106.9(3) ?
C2 C3 C12_1 O1_1 . . . . -88.7(4) ?
C2 C3 C12_1 C13_1 . . . . 93.4(9) ?
C2 C3 C12_2 O1_2 . . . . 84.5(10) ?
C2 C3 C12_2 C13_2 . . . . -80.4(15) ?
C3 N1 C4 N2 . . . . -10.4(4) ?
C3 N1 C4 N4 . . . . 171.3(3) ?
C3 C12_1 C13_1 C14_1 . . . . -176.4(5) ?
C3 C12_2 C13_2 C14_2 . . . . 175.5(10) ?
C4 N1 C3 C2 . . . . 38.6(3) ?
C4 N1 C3 C12_1 . . . . 161.4(2) ?
C4 N1 C3 C12_2 . . . . 161.4(2) ?
C4 N2 N3 C5 . . . . 0.1(3) ?
C4 N2 C1 C2 . . . . -19.9(3) ?
C4 N2 C1 C6 . . . . 105.5(3) ?
C4 N4 C5 N3 . . . . 0.8(3) ?
C5 N4 C4 N1 . . . . 177.8(3) ?
C5 N4 C4 N2 . . . . -0.7(3) ?
C6 C1 C2 N5 . . . . 156.3(2) ?
C6 C1 C2 C3 . . . . -78.5(3) ?
C6 C7 C8 C9 . . . . 1.2(5) ?
C7 C6 C11 C10 . . . . -1.3(4) ?
C7 C8 C9 C10 . . . . -1.6(5) ?
C8 C9 C10 C11 . . . . 0.5(6) ?
C9 C10 C11 C6 . . . . 0.9(5) ?
C11 C6 C7 C8 . . . . 0.2(5) ?
O1_1 C12_1 C13_1 C14_1 . . . . 5.6(11) ?
C12_1 O1_1 C15_1 C14_1 . . . . 3.2(7) ?
C12_1 C13_1 C14_1 C15_1 . . . . -3.5(11) ?
C13_1 C14_1 C15_1 O1_1 . . . . 0.1(9) ?
C15_1 O1_1 C12_1 C3 . . . . 176.1(4) ?
C15_1 O1_1 C12_1 C13_1 . . . . -5.5(8) ?
O1_2 C12_2 C13_2 C14_2 . . . . 9(2) ?
C12_2 O1_2 C15_2 C14_2 . . . . 7(2) ?
C12_2 C13_2 C14_2 C15_2 . . . . -5(2) ?
C13_2 C14_2 C15_2 O1_2 . . . . -1(2) ?
C15_2 O1_2 C12_2 C3 . . . . -179.0(10) ?
C15_2 O1_2 C12_2 C13_2 . . . . -10(2) ?

_cod_database_fobs_code 2243973
